data_1535859
loop_
_publ_author_name
'Nagornyi, P.G.'
'Tret'yak, S.M.'
'Kornienko, Z.I.'
'Kapshuk, A.A.'
'Mitkevich, V.V.'

_publ_section_title
;
 Synthesis and structure of new fluorophosphate Na5Cr(PO4)2F2
;
_journal_name_full 'Zhurnal Neorganicheskoi Khimii'
_journal_page_first 839
_journal_page_last 842
_journal_volume 35
_journal_year 1990
_chemical_formula_sum 'Cr F2 Na5 O8 P2'
_chemical_name_systematic 'Na5 Cr (P O4)2 F2'
_space_group_IT_number 143
_symmetry_space_group_name_Hall 'P 3'
_symmetry_space_group_name_H-M 'P 3'
_cell_angle_alpha 90
_cell_angle_beta 90
_cell_angle_gamma 120
_cell_formula_units_Z 3
_cell_length_a 10.576
_cell_length_b 10.576
_cell_length_c 6.669
_cell_volume 646.003
_citation_journal_id_ASTM ZNOKAQ
_cod_data_source_file Nagornyi_ZNOKAQ_1990_986.cif
_cod_data_source_block Cr1F2Na5O8P2
_cod_original_cell_volume 646.0026
_cod_original_formula_sum 'Cr1 F2 Na5 O8 P2'
_cod_database_code 1535859

loop_
_symmetry_equiv_pos_as_xyz
x,y,z
-y,x-y,z
-x+y,-x,z

loop_
_atom_site_label
_atom_site_type_symbol
_atom_site_fract_x
_atom_site_fract_y
_atom_site_fract_z
_atom_site_occupancy
_atom_site_U_iso_or_equiv
Na2 Na+1 0.352 0.1651 0.2385 1 0.0
Na4 Na+1 0 0 0.4387 1 0.0
O7 O-2 0.2342 0.0707 -0.4401 1 0.0
Na5 Na+1 0.3333 0.6667 0.581 1 0.0
Na9 Na+1 0.3333 0.6667 0.0283 1 0.0
P2 P+5 0.2948 0.1458 -0.2502 1 0.0
O1 O-2 0.4124 0.5043 0.4598 1 0.0
Cr1 Cr+3 0.1675 0.3343 0 1 0.0
P1 P+5 0.4823 0.5163 0.2502 1 0.0
Na6 Na+1 0.6667 0.3333 0.5076 1 0.0
F1 F-1 0.1827 0.4717 -0.1985 1 0.0
Na3 Na+1 0.1692 0.3339 0.4994 1 0.0
O8 O-2 0.4632 0.2334 -0.2342 1 0.0
O5 O-2 0.2502 0.2601 -0.2061 1 0.0
O4 O-2 0.3694 0.4634 0.0807 1 0.0
F2 F-1 0.1438 0.1908 0.2014 1 0.0
Na1 Na+1 0.4932 0.477 0.7598 1 0.0
Na8 Na+1 0 0 -0.0039 1 0.0
O6 O-2 0.2296 0.0354 -0.0707 1 0.0
O2 O-2 0.5561 0.4241 0.2551 1 0.0
Na7 Na+1 0.6667 0.3333 -0.0068 1 0.0
O3 O-2 0.5856 0.6844 0.2118 1 0.0
